data_2005047
loop_
_publ_author_name
'Lemoine, P.'
'Chiadmi, M.'
'Bissery, V.'
'Tomas, A.'
'Viossat, B.'

_publ_section_title
;
 Les Compos\'es de la Metformine avec les Ions Co^II^, Cu^II^ et Ni^II^
;
_journal_issue 6
_journal_name_full 'Acta Crystallographica Section C'
_journal_page_first 1430
_journal_page_last 1436
_journal_paper_doi 10.1107/S0108270195008377
_journal_volume 52
_journal_year 1996
_chemical_formula_sum 'C4 H11 Cl2 Cu N5'
_chemical_formula_weight 263.6
_space_group_IT_number 14
_symmetry_cell_setting monoclinic
_symmetry_space_group_name_Hall '-P 2yn'
_symmetry_space_group_name_H-M 'P 1 21/n 1'
_atom_type_scat_source IntTabIV
_cell_angle_alpha 90
_cell_angle_beta 115.25(2)
_cell_angle_gamma 90
_cell_formula_units_Z 4
_cell_length_a 7.727(1)
_cell_length_b 16.675(5)
_cell_length_c 8.023(2)
_cell_measurement_reflns_used 20
_cell_measurement_temperature 293
_cell_measurement_theta_max 30
_cell_measurement_theta_min 0
_cell_volume 935.0(4)
_diffrn_measurement_device 'Siemens P3'
_diffrn_measurement_method \q/2\q
_diffrn_radiation_type MoK\a
_diffrn_radiation_wavelength 0.71069
_diffrn_reflns_av_R_equivalents 0.036
_diffrn_reflns_limit_h_max 9
_diffrn_reflns_limit_h_min -10
_diffrn_reflns_limit_k_max 23
_diffrn_reflns_limit_k_min 0
_diffrn_reflns_limit_l_max 11
_diffrn_reflns_limit_l_min 0
_diffrn_reflns_number 3007
_diffrn_reflns_theta_max 30
_diffrn_standards_decay_% >2
_diffrn_standards_interval_count 60
_diffrn_standards_number 3
_exptl_absorpt_coefficient_mu 2.87
_exptl_absorpt_correction_type none
_exptl_crystal_colour bleue
_exptl_crystal_density_diffrn 1.873
_exptl_crystal_density_meas 1.85(2)
_exptl_crystal_description parall\'elip\`ede
_exptl_crystal_size_max 0.25
_exptl_crystal_size_mid 0.125
_exptl_crystal_size_min 0.06
_refine_diff_density_max 0.59
_refine_diff_density_min -0.51
_refine_ls_extinction_method none
_refine_ls_goodness_of_fit_obs 1.55
_refine_ls_number_parameters 143
_refine_ls_number_reflns 1798
_refine_ls_R_factor_obs 0.045
_refine_ls_shift/esd_max 0.00239
_refine_ls_structure_factor_coef F
_refine_ls_weighting_scheme unit
_refine_ls_wR_factor_obs 0.049
_reflns_number_observed 1798
_reflns_number_total 2833
_reflns_observed_criterion '[I >= 4\a(I)]'
_cod_data_source_file pa1186.cif
_cod_data_source_block II
_cod_original_sg_symbol_H-M 'P 21/n'
_cod_database_code 2005047

loop_
_symmetry_equiv_pos_as_xyz
x,y,z
-x,-y,-z
1/2+x,1/2-y,1/2+z
-1/2-x,-1/2+y,-1/2-z

loop_
_atom_site_label
_atom_site_fract_x
_atom_site_fract_y
_atom_site_fract_z
_atom_site_U_iso_or_equiv
Cu 0.0363(1) 0.4340(1) 0.7057(1) 0.0270(1)
Cl(1) -0.0428(2) 0.3175(1) 0.5385(2) 0.0410(1)
Cl(2) -0.2387(2) 0.4986(1) 0.5053(2) 0.0340(1)
N(1) 0.2393(6) 0.3811(3) 0.9109(6) 0.0300(4)
N(2) 0.4847(8) 0.3653(3) 1.2040(7) 0.0440(5)
N(3) 0.3472(7) 0.4882(3) 1.1169(6) 0.0320(4)
N(4) 0.1053(7) 0.5324(3) 0.8446(6) 0.0340(4)
N(5) 0.2520(7) 0.6206(3) 1.0891(6) 0.3050(4)
C(1) 0.3535(7) 0.4093(3) 1.0697(7) 0.0280(4)
C(2) 0.2288(7) 0.5480(3) 1.0096(7) 0.0270(4)
C(51) 0.412(1) 0.6436(4) 1.2593(8) 0.0410(6)
C(52) 0.133(1) 0.6870(4) 0.9820(9) 0.0440(6)
H(1) 0.2610 0.3272 0.9037 0.0641
H(21) 0.4962 0.3160 1.1611 0.0641
H(22) 0.5788 0.3871 1.3001 0.0641
H(3) 0.4016 0.4980 1.2372 0.0641
H(4) 0.0471 0.5815 0.7894 0.0641
H(511) 0.3744 0.6846 1.3236 0.0641
H(512) 0.4370 0.6135 1.3564 0.0641
H(513) 0.4874 0.6789 1.2251 0.0641
H(521) 0.1625 0.7020 0.8839 0.0641
H(522) 0.1369 0.7312 1.0568 0.0641
H(523) 0.0029 0.6796 0.9488 0.0641

loop_
_geom_angle_atom_site_label_1
_geom_angle_atom_site_label_2
_geom_angle_atom_site_label_3
_geom_angle_site_symmetry_3
_geom_angle
_geom_angle_publ_flag
Cl(1) Cu Cl(2) . 92.90(10) yes
Cl(1) Cu N(1) . 91.70(10) yes
Cl(1) Cu N(4) . 179.1(2) yes
Cl(2) Cu N(4) . 87.2(2) yes
N(1) Cu N(4) . 88.4(2) yes
Cu N(1) C(1) . 129.7(4) yes
C(1) N(3) C(2) . 127.7(5) yes
Cu N(4) C(2) . 131.9(4) yes
Cl(1) Cu Cl(2) 2_566 93.50(10) yes
Cl(2) Cu Cl(2) 2_566 88.80(10) yes
C(2) N(5) C(51) . 125.0(5) yes
C(2) N(5) C(52) . 118.8(5) yes
C(51) N(5) C(52) . 115.0(5) yes
N(1) C(1) N(3) . 122.1(5) yes
N(2) C(1) N(1) . 123.9(5) yes
N(2) C(1) N(3) . 114.0(5) yes
N(3) C(2) N(4) . 120.0(5) yes
N(3) C(2) N(5) . 115.9(5) yes
N(4) C(2) N(5) . 124.1(5) yes
N(1) Cu Cl(2) 2_566 102.9(2) yes
N(4) Cu Cl(2) 2_566 85.7(2) yes

loop_
_geom_bond_atom_site_label_1
_geom_bond_atom_site_label_2
_geom_bond_site_symmetry_2
_geom_bond_distance
_geom_bond_publ_flag
Cu Cl(1) . 2.2900(10) yes
Cu Cl(2) . 2.313(2) yes
Cu Cl(2) 2_566 2.973(2) yes
Cu N(1) . 1.935(5) yes
Cu N(4) . 1.927(5) yes
N(1) C(1) . 1.290(7) yes
N(2) C(1) . 1.341(7) yes
N(3) C(1) . 1.375(7) yes
N(3) C(2) . 1.379(7) yes
N(4) C(2) . 1.286(7) yes
N(5) C(2) . 1.344(6) yes
N(5) C(51) . 1.449(8) yes
N(5) C(52) . 1.461(8) yes
N(1) H(1) . 0.93 no
N(2) H(21) . 0.92 no
N(2) H(22) . 0.87 no
N(3) H(3) . 0.88 no
N(4) H(4) . 0.94 no
C(51) H(511) . 0.97 no
C(51) H(512) . 0.88 no
C(51) H(513) . 0.94 no
C(52) H(521) . 0.94 no
C(52) H(522) . 0.94 no
C(52) H(523) . 0.94 no
